data_4105425
loop_
_publ_author_name
'Lei-lei Tian'
'Chun Wang'
'Sandipan Dawn'
'Mark D. Smith'
'Jeanette A. Krause'
'Linda S. Shimizu'

_publ_contact_author_address
;
Department of Chemistry and Biochemistry
University of South Carolina
Columbia, South Carolina 29208
USA
;
_publ_contact_author_email shimizul@mail.chem.sc.edu
_publ_contact_author_fax '1 803 777 9521'
_publ_contact_author_name 'Professor Linda S. Shimizu'
_publ_contact_author_phone '1 803 777 2066'
_publ_section_title
;
 Macrocycles with Switchable exo/endo Metal Binding Sites
;
_journal_name_full 'Journal of the American Chemical Society'
_journal_page_first 17620
_journal_page_last 17629
_journal_paper_doi 10.1021/ja906474z
_journal_volume 131
_journal_year 2009
_chemical_formula_moiety 'C26 H24 N8 O2'
_chemical_formula_sum 'C26 H24 N8 O2'
_chemical_formula_weight 480.53
_chemical_name_systematic
; 
 ? 
;
_space_group_IT_number 14
_symmetry_cell_setting monoclinic
_symmetry_space_group_name_Hall '-P 2ybc'
_symmetry_space_group_name_H-M 'P 1 21/c 1'
_atom_sites_solution_hydrogens geom
_atom_sites_solution_primary direct
_atom_sites_solution_secondary difmap
_audit_creation_method SHELXL-97
_cell_angle_alpha 90.00
_cell_angle_beta 105.4400(10)
_cell_angle_gamma 90.00
_cell_formula_units_Z 2
_cell_length_a 8.4446(5)
_cell_length_b 10.3582(6)
_cell_length_c 13.2736(8)
_cell_measurement_reflns_used 7158
_cell_measurement_temperature 150(2)
_cell_measurement_theta_max 26.309
_cell_measurement_theta_min 2.502
_cell_volume 1119.15(11)
_computing_cell_refinement 'SAINT-Plus Version 6.45 (Bruker, 2001)'
_computing_data_collection 'SMART Version 5.625 (Bruker, 2001)'
_computing_data_reduction 'SAINT-Plus Version 6.45 (Bruker, 2001)'
_computing_molecular_graphics various
_computing_publication_material 'SHELXTL Version 6.14 (Bruker, 2000)'
_computing_structure_refinement 'SHELXL-97 (Sheldrick, 1997)'
_computing_structure_solution 'SHELXS-97 (Sheldrick, 1990)'
_diffrn_ambient_temperature 150(2)
_diffrn_measured_fraction_theta_full 1.000
_diffrn_measured_fraction_theta_max 1.000
_diffrn_measurement_device_type 'Bruker SMART APEX CCD diffractometer'
_diffrn_measurement_method 'omega scans'
_diffrn_radiation_monochromator graphite
_diffrn_radiation_source 'fine-focus sealed tube'
_diffrn_radiation_type MoK\a
_diffrn_radiation_wavelength 0.71073
_diffrn_reflns_av_R_equivalents 0.0361
_diffrn_reflns_av_sigmaI/netI 0.0204
_diffrn_reflns_limit_h_max 10
_diffrn_reflns_limit_h_min -10
_diffrn_reflns_limit_k_max 12
_diffrn_reflns_limit_k_min -12
_diffrn_reflns_limit_l_max 16
_diffrn_reflns_limit_l_min -16
_diffrn_reflns_number 15984
_diffrn_reflns_theta_full 26.34
_diffrn_reflns_theta_max 26.34
_diffrn_reflns_theta_min 2.50
_exptl_absorpt_coefficient_mu 0.096
_exptl_absorpt_correction_type none
_exptl_crystal_colour colorless
_exptl_crystal_density_diffrn 1.426
_exptl_crystal_description plate
_exptl_crystal_F_000 504
_exptl_crystal_size_max 0.28
_exptl_crystal_size_mid 0.24
_exptl_crystal_size_min 0.15
_refine_diff_density_max 0.322
_refine_diff_density_min -0.157
_refine_diff_density_rms 0.038
_refine_ls_extinction_method none
_refine_ls_goodness_of_fit_ref 1.057
_refine_ls_hydrogen_treatment mixed
_refine_ls_matrix_type full
_refine_ls_number_parameters 171
_refine_ls_number_reflns 2283
_refine_ls_number_restraints 0
_refine_ls_restrained_S_all 1.057
_refine_ls_R_factor_all 0.0400
_refine_ls_R_factor_gt 0.0342
_refine_ls_shift/su_max 0.000
_refine_ls_shift/su_mean 0.000
_refine_ls_structure_factor_coef Fsqd
_refine_ls_weighting_details 'calc w=1/[\s^2^(Fo^2^)+(0.0475P)^2^+0.2680P] where P=(Fo^2^+2Fc^2^)/3'
_refine_ls_weighting_scheme calc
_refine_ls_wR_factor_gt 0.0896
_refine_ls_wR_factor_ref 0.0930
_reflns_number_gt 1956
_reflns_number_total 2283
_reflns_threshold_expression >2sigma(I)
_cod_data_source_file ja906474z_si_001_2.cif
_cod_data_source_block 1
_cod_original_sg_symbol_H-M 'P 21/c'
_cod_database_code 4105425

loop_
_symmetry_equiv_pos_as_xyz
'x, y, z'
'-x, y+1/2, -z+1/2'
'-x, -y, -z'
'x, -y-1/2, z-1/2'

loop_
_atom_site_label
_atom_site_type_symbol
_atom_site_fract_x
_atom_site_fract_y
_atom_site_fract_z
_atom_site_U_iso_or_equiv
_atom_site_adp_type
_atom_site_occupancy
_atom_site_symmetry_multiplicity
_atom_site_calc_flag
_atom_site_refinement_flags
C1 C 0.26881(15) 0.60501(12) 0.08995(8) 0.0226(3) Uani 1 1 d .
C2 C 0.01138(16) 0.56817(13) 0.13166(10) 0.0284(3) Uani 1 1 d .
H2A H -0.0080 0.4866 0.0913 0.034 Uiso 1 1 calc R
H2B H -0.0962 0.6113 0.1225 0.034 Uiso 1 1 calc R
C3 C 0.08210(15) 0.53646(12) 0.24658(9) 0.0248(3) Uani 1 1 d .
C4 C 0.01973(15) 0.43502(13) 0.29230(10) 0.0260(3) Uani 1 1 d .
H4 H -0.0672 0.3862 0.2487 0.031 Uiso 1 1 calc R
C5 C 0.19619(15) 0.46887(12) 0.45406(9) 0.0233(3) Uani 1 1 d .
C6 C 0.27150(16) 0.56876(13) 0.41427(10) 0.0273(3) Uani 1 1 d .
H6 H 0.3625 0.6131 0.4582 0.033 Uiso 1 1 calc R
C7 C 0.21333(16) 0.60318(13) 0.31054(10) 0.0281(3) Uani 1 1 d .
H7 H 0.2629 0.6723 0.2830 0.034 Uiso 1 1 calc R
C8 C 0.25322(15) 0.43179(12) 0.56627(9) 0.0227(3) Uani 1 1 d .
C9 C 0.38211(16) 0.49477(12) 0.73420(10) 0.0247(3) Uani 1 1 d .
H9 H 0.4325 0.5610 0.7814 0.030 Uiso 1 1 calc R
C10 C 0.36991(15) 0.37242(12) 0.77508(9) 0.0235(3) Uani 1 1 d .
C11 C 0.29413(16) 0.27773(12) 0.70491(10) 0.0268(3) Uani 1 1 d .
H11 H 0.2839 0.1925 0.7288 0.032 Uiso 1 1 calc R
C12 C 0.23326(16) 0.30747(12) 0.59986(10) 0.0266(3) Uani 1 1 d .
H12 H 0.1787 0.2437 0.5516 0.032 Uiso 1 1 calc R
C13 C 0.44356(16) 0.34248(13) 0.88982(9) 0.0260(3) Uani 1 1 d .
H13A H 0.4348 0.4198 0.9319 0.031 Uiso 1 1 calc R
H13B H 0.3801 0.2720 0.9111 0.031 Uiso 1 1 calc R
N1 N 0.38412(13) 0.69598(11) 0.08841(8) 0.0256(3) Uani 1 1 d .
H1 H 0.3624(19) 0.7793(17) 0.1030(12) 0.040(4) Uiso 1 1 d .
N2 N 0.11656(13) 0.65074(11) 0.08923(8) 0.0261(3) Uani 1 1 d .
H2 H 0.1006(19) 0.7339(16) 0.0922(11) 0.033(4) Uiso 1 1 d .
N3 N 0.07179(13) 0.40031(10) 0.39252(8) 0.0261(3) Uani 1 1 d .
N4 N 0.32779(13) 0.52528(10) 0.63312(8) 0.0240(2) Uani 1 1 d .
O1 O 0.29764(11) 0.48866(8) 0.09110(7) 0.0275(2) Uani 1 1 d .

loop_
_atom_site_aniso_label
_atom_site_aniso_U_11
_atom_site_aniso_U_22
_atom_site_aniso_U_33
_atom_site_aniso_U_23
_atom_site_aniso_U_13
_atom_site_aniso_U_12
C1 0.0280(7) 0.0234(6) 0.0140(5) 0.0009(4) 0.0013(5) 0.0019(5)
C2 0.0247(7) 0.0351(7) 0.0235(6) 0.0024(5) 0.0031(5) 0.0019(5)
C3 0.0236(6) 0.0270(7) 0.0227(6) -0.0013(5) 0.0043(5) 0.0045(5)
C4 0.0233(6) 0.0300(7) 0.0223(6) -0.0027(5) 0.0015(5) -0.0009(5)
C5 0.0237(6) 0.0225(6) 0.0230(6) -0.0019(5) 0.0048(5) 0.0029(5)
C6 0.0303(7) 0.0276(7) 0.0223(6) -0.0040(5) 0.0041(5) -0.0048(5)
C7 0.0332(7) 0.0262(7) 0.0251(6) 0.0001(5) 0.0081(5) -0.0030(5)
C8 0.0223(6) 0.0231(6) 0.0219(6) -0.0014(5) 0.0046(5) 0.0009(5)
C9 0.0251(6) 0.0235(6) 0.0234(6) -0.0023(5) 0.0030(5) 0.0000(5)
C10 0.0220(6) 0.0259(7) 0.0226(6) 0.0006(5) 0.0060(5) 0.0012(5)
C11 0.0299(7) 0.0223(6) 0.0278(7) 0.0017(5) 0.0071(5) -0.0024(5)
C12 0.0307(7) 0.0236(6) 0.0235(6) -0.0031(5) 0.0037(5) -0.0034(5)
C13 0.0283(7) 0.0269(7) 0.0223(6) 0.0015(5) 0.0062(5) -0.0016(5)
N1 0.0288(6) 0.0209(6) 0.0251(6) 0.0014(4) 0.0036(4) 0.0015(4)
N2 0.0289(6) 0.0238(6) 0.0245(5) 0.0028(4) 0.0050(4) 0.0048(5)
N3 0.0268(6) 0.0256(6) 0.0241(5) -0.0003(4) 0.0037(4) -0.0008(4)
N4 0.0248(6) 0.0222(5) 0.0231(5) -0.0002(4) 0.0032(4) -0.0007(4)
O1 0.0300(5) 0.0210(5) 0.0292(5) -0.0006(3) 0.0039(4) 0.0010(4)

loop_
_atom_type_symbol
_atom_type_description
_atom_type_scat_dispersion_real
_atom_type_scat_dispersion_imag
_atom_type_scat_source
C C 0.0033 0.0016 'International Tables Vol C Tables 4.2.6.8 and 6.1.1.4'
H H 0.0000 0.0000 'International Tables Vol C Tables 4.2.6.8 and 6.1.1.4'
N N 0.0061 0.0033 'International Tables Vol C Tables 4.2.6.8 and 6.1.1.4'
O O 0.0106 0.0060 'International Tables Vol C Tables 4.2.6.8 and 6.1.1.4'

loop_
_geom_angle_atom_site_label_1
_geom_angle_atom_site_label_2
_geom_angle_atom_site_label_3
_geom_angle
_geom_angle_site_symmetry_1
_geom_angle_site_symmetry_3
O1 C1 N1 122.67(12) . .
O1 C1 N2 121.50(12) . .
N1 C1 N2 115.83(11) . .
N2 C2 C3 113.57(11) . .
N2 C2 H2A 108.9 . .
C3 C2 H2A 108.9 . .
N2 C2 H2B 108.9 . .
C3 C2 H2B 108.9 . .
H2A C2 H2B 107.7 . .
C4 C3 C7 116.39(11) . .
C4 C3 C2 120.68(11) . .
C7 C3 C2 122.91(12) . .
N3 C4 C3 125.32(12) . .
N3 C4 H4 117.3 . .
C3 C4 H4 117.3 . .
N3 C5 C6 121.55(11) . .
N3 C5 C8 117.56(11) . .
C6 C5 C8 120.88(11) . .
C7 C6 C5 119.61(12) . .
C7 C6 H6 120.2 . .
C5 C6 H6 120.2 . .
C6 C7 C3 119.74(12) . .
C6 C7 H7 120.1 . .
C3 C7 H7 120.1 . .
N4 C8 C12 121.97(11) . .
N4 C8 C5 116.26(11) . .
C12 C8 C5 121.76(11) . .
N4 C9 C10 124.43(11) . .
N4 C9 H9 117.8 . .
C10 C9 H9 117.8 . .
C11 C10 C9 116.79(11) . .
C11 C10 C13 121.52(11) . .
C9 C10 C13 121.62(11) . .
C12 C11 C10 119.99(12) . .
C12 C11 H11 120.0 . .
C10 C11 H11 120.0 . .
C11 C12 C8 119.03(11) . .
C11 C12 H12 120.5 . .
C8 C12 H12 120.5 . .
N1 C13 C10 112.02(10) 3_666 .
N1 C13 H13A 109.2 3_666 .
C10 C13 H13A 109.2 . .
N1 C13 H13B 109.2 3_666 .
C10 C13 H13B 109.2 . .
H13A C13 H13B 107.9 . .
C1 N1 C13 119.19(11) . 3_666
C1 N1 H1 117.8(10) . .
C13 N1 H1 117.5(10) 3_666 .
C1 N2 C2 117.69(11) . .
C1 N2 H2 119.8(10) . .
C2 N2 H2 116.5(10) . .
C4 N3 C5 117.31(11) . .
C9 N4 C8 117.77(11) . .

loop_
_geom_bond_atom_site_label_1
_geom_bond_atom_site_label_2
_geom_bond_distance
_geom_bond_site_symmetry_2
C1 O1 1.2288(15) .
C1 N1 1.3590(16) .
C1 N2 1.3678(16) .
C2 N2 1.4505(17) .
C2 C3 1.5186(17) .
C2 H2A 0.9900 .
C2 H2B 0.9900 .
C3 C4 1.3856(18) .
C3 C7 1.3877(18) .
C4 N3 1.3345(16) .
C4 H4 0.9500 .
C5 N3 1.3484(16) .
C5 C6 1.3903(18) .
C5 C8 1.4886(16) .
C6 C7 1.3799(17) .
C6 H6 0.9500 .
C7 H7 0.9500 .
C8 N4 1.3506(16) .
C8 C12 1.3876(18) .
C9 N4 1.3351(16) .
C9 C10 1.3932(18) .
C9 H9 0.9500 .
C10 C11 1.3863(17) .
C10 C13 1.5160(16) .
C11 C12 1.3862(17) .
C11 H11 0.9500 .
C12 H12 0.9500 .
C13 N1 1.4615(17) 3_666
C13 H13A 0.9900 .
C13 H13B 0.9900 .
N1 C13 1.4615(17) 3_666
N1 H1 0.914(17) .
N2 H2 0.875(16) .

loop_
_geom_hbond_atom_site_label_D
_geom_hbond_atom_site_label_H
_geom_hbond_atom_site_label_A
_geom_hbond_distance_DH
_geom_hbond_distance_HA
_geom_hbond_distance_DA
_geom_hbond_angle_DHA
_geom_hbond_site_symmetry_A
N1 H1 N4 0.914(17) 2.099(18) 3.0109(15) 175.8(14) 4_575
N2 H2 N3 0.875(16) 2.299(17) 3.0784(16) 148.3(14) 2

loop_
_geom_torsion_atom_site_label_1
_geom_torsion_atom_site_label_2
_geom_torsion_atom_site_label_3
_geom_torsion_atom_site_label_4
_geom_torsion
_geom_torsion_site_symmetry_4
N2 C2 C3 C4 -163.71(12) .
N2 C2 C3 C7 14.46(18) .
C7 C3 C4 N3 2.5(2) .
C2 C3 C4 N3 -179.19(12) .
N3 C5 C6 C7 3.10(19) .
C8 C5 C6 C7 -178.37(12) .
C5 C6 C7 C3 -1.0(2) .
C4 C3 C7 C6 -1.57(19) .
C2 C3 C7 C6 -179.82(12) .
N3 C5 C8 N4 -155.37(11) .
C6 C5 C8 N4 26.05(17) .
N3 C5 C8 C12 25.69(17) .
C6 C5 C8 C12 -152.89(13) .
N4 C9 C10 C11 -0.77(19) .
N4 C9 C10 C13 176.21(11) .
C9 C10 C11 C12 -0.72(18) .
C13 C10 C11 C12 -177.71(12) .
C10 C11 C12 C8 1.62(19) .
N4 C8 C12 C11 -1.12(19) .
C5 C8 C12 C11 177.76(12) .
C11 C10 C13 N1 90.08(14) 3_666
C9 C10 C13 N1 -86.76(15) 3_666
O1 C1 N1 C13 -12.79(17) 3_666
N2 C1 N1 C13 167.75(10) 3_666
O1 C1 N2 C2 24.65(17) .
N1 C1 N2 C2 -155.88(11) .
C3 C2 N2 C1 61.66(15) .
C3 C4 N3 C5 -0.61(19) .
C6 C5 N3 C4 -2.26(18) .
C8 C5 N3 C4 179.16(11) .
C10 C9 N4 C8 1.29(19) .
C12 C8 N4 C9 -0.31(18) .
C5 C8 N4 C9 -179.25(11) .
